data_4340359
loop_
_publ_author_name
'Cucos, Paula'
'Tuna, Floriana'
'Sorace, Lorenzo'
'Matei, Iulia'
'Maxim, Catalin'
'Shova, Sergiu'
'Gheorghe, Ruxandra'
'Caneschi, Andrea'
'Hillebrand, Mihaela'
'Andruh, Marius'

_publ_section_title
;
 Magnetic and luminescent binuclear double-stranded helicates.
;
_journal_issue 14
_journal_name_full 'Inorganic chemistry'
_journal_page_first 7738
_journal_page_last 7747
_journal_paper_doi 10.1021/ic501051q
_journal_volume 53
_journal_year 2014
_chemical_formula_sum 'C65 H65 N7 O13 Zn2'
_chemical_formula_weight 1282.98
_chemical_name_systematic
;
 ?
;
_space_group_IT_number 14
_symmetry_cell_setting monoclinic
_symmetry_space_group_name_Hall '-P 2ybc'
_symmetry_space_group_name_H-M 'P 1 21/c 1'
_atom_sites_solution_hydrogens geom
_atom_sites_solution_primary direct
_atom_sites_solution_secondary difmap
_audit_creation_method SHELXL-97
_cell_angle_alpha 90.00
_cell_angle_beta 92.14
_cell_angle_gamma 90.00
_cell_formula_units_Z 4
_cell_length_a 15.0884(6)
_cell_length_b 13.7579(6)
_cell_length_c 30.3069(13)
_cell_measurement_reflns_used 30339
_cell_measurement_temperature 293(2)
_cell_measurement_theta_max 32.6
_cell_measurement_theta_min 2.1
_cell_volume 6286.9(5)
_computing_cell_refinement X-Area
_computing_data_collection X-Area
_computing_data_reduction X-Area
_computing_structure_refinement 'SHELXL-97 (Sheldrick, 1997)'
_computing_structure_solution 'SHELXS-97 (Sheldrick, 1997)'
_diffrn_ambient_temperature 293(2)
_diffrn_measured_fraction_theta_full 0.998
_diffrn_measured_fraction_theta_max 0.998
_diffrn_measurement_device_type 'stoe ipds II'
_diffrn_measurement_method 'omega scans'
_diffrn_radiation_monochromator graphite
_diffrn_radiation_source 'fine-focus sealed tube'
_diffrn_radiation_type MoK\a
_diffrn_radiation_wavelength 0.71073
_diffrn_reflns_av_R_equivalents 0.0623
_diffrn_reflns_av_sigmaI/netI 0.0581
_diffrn_reflns_limit_h_max 19
_diffrn_reflns_limit_h_min -19
_diffrn_reflns_limit_k_max 17
_diffrn_reflns_limit_k_min -17
_diffrn_reflns_limit_l_max 39
_diffrn_reflns_limit_l_min -38
_diffrn_reflns_number 73459
_diffrn_reflns_theta_full 27.50
_diffrn_reflns_theta_max 27.50
_diffrn_reflns_theta_min 2.10
_exptl_absorpt_coefficient_mu 0.831
_exptl_absorpt_correction_T_max 0.85
_exptl_absorpt_correction_T_min 0.68
_exptl_absorpt_correction_type multi-scan
_exptl_absorpt_process_details wingx
_exptl_crystal_colour yellow
_exptl_crystal_density_diffrn 1.355
_exptl_crystal_density_meas ?
_exptl_crystal_density_method 'not measured'
_exptl_crystal_description prism
_exptl_crystal_F_000 2672
_exptl_crystal_size_max 0.8
_exptl_crystal_size_mid 0.5
_exptl_crystal_size_min 0.3
_refine_diff_density_max 0.540
_refine_diff_density_min -0.300
_refine_diff_density_rms 0.049
_refine_ls_extinction_method none
_refine_ls_goodness_of_fit_ref 0.920
_refine_ls_hydrogen_treatment constr
_refine_ls_matrix_type full
_refine_ls_number_parameters 784
_refine_ls_number_reflns 14424
_refine_ls_number_restraints 0
_refine_ls_restrained_S_all 0.920
_refine_ls_R_factor_all 0.1087
_refine_ls_R_factor_gt 0.0549
_refine_ls_shift/su_max 0.007
_refine_ls_shift/su_mean 0.000
_refine_ls_structure_factor_coef Fsqd
_refine_ls_weighting_details 'calc w=1/[\s^2^(Fo^2^)+(0.0790P)^2^+0.0000P] where P=(Fo^2^+2Fc^2^)/3'
_refine_ls_weighting_scheme calc
_refine_ls_wR_factor_gt 0.1218
_refine_ls_wR_factor_ref 0.1466
_reflns_number_gt 8617
_reflns_number_total 14424
_reflns_threshold_expression >2sigma(I)
_cod_data_source_file ic501051q_si_003.cif
_cod_data_source_block pc9
_cod_depositor_comments
;Adding full bibliography for 4340357--4340359.cif.

The following automatic conversions were performed:

'_exptl_crystal_density_meas' value 'not measured' was changed to '?'
- the value is perceived as not measured.

Automatic conversion script
Id: cif_fix_values 3008 2015-01-20 13:52:24Z robertas 

The following automatic conversions were performed:

'_refine_ls_hydrogen_treatment' value 'constr.' was replaced with the
value 'constr' as specified in the replacement file
'src/cod-tools/trunk/data/replacement-values/replacement_values.lst'.

Automatic conversion script
Id: cif_fix_values 5376 2017-05-30 11:51:03Z andrius 
;
_cod_original_sg_symbol_H-M P21/c
_cod_database_code 4340359

loop_
_symmetry_equiv_pos_as_xyz
'x, y, z'
'-x, y+1/2, -z+1/2'
'-x, -y, -z'
'x, -y-1/2, z-1/2'

loop_
_atom_site_label
_atom_site_type_symbol
_atom_site_fract_x
_atom_site_fract_y
_atom_site_fract_z
_atom_site_U_iso_or_equiv
_atom_site_adp_type
_atom_site_occupancy
_atom_site_symmetry_multiplicity
_atom_site_calc_flag
_atom_site_refinement_flags
C1D C 0.0233(6) 0.6625(9) 0.6563(3) 0.211(5) Uani 1 1 d .
H1D1 H 0.0341 0.6018 0.6417 0.317 Uiso 1 1 calc R
H1D2 H 0.0161 0.7130 0.6346 0.317 Uiso 1 1 calc R
H1D3 H -0.0297 0.6573 0.6727 0.317 Uiso 1 1 calc R
C2D C 0.1578(7) 0.6077(7) 0.6925(3) 0.211(5) Uani 1 1 d .
H2D1 H 0.1441 0.5585 0.6708 0.316 Uiso 1 1 calc R
H2D2 H 0.1522 0.5810 0.7215 0.316 Uiso 1 1 calc R
H2D3 H 0.2175 0.6300 0.6892 0.316 Uiso 1 1 calc R
C3D C 0.0932(5) 0.7648(6) 0.7091(2) 0.124(2) Uani 1 1 d .
H3D H 0.1373 0.7714 0.7311 0.148 Uiso 1 1 calc R
C4D C 0.5019(12) 0.1599(12) 0.6099(8) 0.386(16) Uani 1 1 d .
H4D1 H 0.4415 0.1762 0.6156 0.578 Uiso 1 1 calc R
H4D2 H 0.5361 0.1585 0.6373 0.578 Uiso 1 1 calc R
H4D3 H 0.5039 0.0971 0.5962 0.578 Uiso 1 1 calc R
C5D C 0.4776(9) 0.3005(14) 0.5684(5) 0.343(11) Uani 1 1 d .
H5D1 H 0.4226 0.2873 0.5822 0.514 Uiso 1 1 calc R
H5D2 H 0.4685 0.2990 0.5369 0.514 Uiso 1 1 calc R
H5D3 H 0.4989 0.3635 0.5774 0.514 Uiso 1 1 calc R
C6D C 0.6153(6) 0.2208(12) 0.5737(4) 0.244(7) Uani 1 1 d .
H6D H 0.6304 0.2716 0.5552 0.293 Uiso 1 1 calc R
C7D C 0.2136(7) 0.7165(13) 0.5066(4) 0.323(11) Uani 1 1 d .
H7D1 H 0.2667 0.7428 0.4948 0.485 Uiso 1 1 calc R
H7D2 H 0.1755 0.7687 0.5150 0.485 Uiso 1 1 calc R
H7D3 H 0.1834 0.6774 0.4845 0.485 Uiso 1 1 calc R
C8D C 0.3247(4) 0.6311(6) 0.5545(3) 0.174(4) Uani 1 1 d .
H8D1 H 0.3637 0.6689 0.5370 0.260 Uiso 1 1 calc R
H8D2 H 0.3325 0.5633 0.5482 0.260 Uiso 1 1 calc R
H8D3 H 0.3381 0.6428 0.5853 0.260 Uiso 1 1 calc R
C9D C 0.1682(5) 0.6200(5) 0.5591(3) 0.143(3) Uani 1 1 d .
H9D H 0.1768 0.5754 0.5819 0.171 Uiso 1 1 calc R
N1D N 0.0990(4) 0.6858(4) 0.68655(16) 0.1170(17) Uani 1 1 d .
N2D N 0.5384(4) 0.2319(7) 0.5810(3) 0.160(3) Uani 1 1 d .
N3D N 0.2359(3) 0.6579(4) 0.54434(18) 0.1179(17) Uani 1 1 d .
O1D O 0.0428(3) 0.8306(3) 0.70713(17) 0.1301(16) Uani 1 1 d .
O2D O 0.0911(3) 0.6357(4) 0.5467(2) 0.177(3) Uani 1 1 d .
O3D O 0.6770(3) 0.1769(5) 0.5792(2) 0.175(2) Uani 1 1 d .
C1 C -0.3414(3) -0.6055(3) 0.68172(19) 0.0901(14) Uani 1 1 d .
H1A H -0.3944 -0.6263 0.6659 0.135 Uiso 1 1 calc R
H1B H -0.3418 -0.6291 0.7115 0.135 Uiso 1 1 calc R
H1C H -0.2905 -0.6307 0.6675 0.135 Uiso 1 1 calc R
C2 C -0.6990(11) -0.1017(14) 0.6736(4) 0.391(15) Uani 1 1 d .
H2A H -0.7034 -0.1149 0.7045 0.587 Uiso 1 1 calc R
H2B H -0.7399 -0.1422 0.6570 0.587 Uiso 1 1 calc R
H2C H -0.7129 -0.0346 0.6680 0.587 Uiso 1 1 calc R
C3 C -0.2647(2) -0.4587(3) 0.70222(12) 0.0556(8) Uani 1 1 d .
C4 C -0.1970(3) -0.5062(3) 0.72473(13) 0.0650(9) Uani 1 1 d .
H4 H -0.1979 -0.5736 0.7266 0.078 Uiso 1 1 calc R
C5 C -0.1269(3) -0.4545(3) 0.74482(14) 0.0704(10) Uani 1 1 d .
H5 H -0.0809 -0.4873 0.7597 0.085 Uiso 1 1 calc R
C6 C -0.1262(3) -0.3557(3) 0.74245(13) 0.0662(10) Uani 1 1 d .
H6 H -0.0805 -0.3215 0.7568 0.079 Uiso 1 1 calc R
C7 C -0.1933(2) -0.3039(2) 0.71872(12) 0.0542(8) Uani 1 1 d .
C8 C -0.2640(2) -0.3554(2) 0.69710(11) 0.0520(7) Uani 1 1 d .
C9 C -0.1830(2) -0.2001(3) 0.71700(12) 0.0563(8) Uani 1 1 d .
H9 H -0.1341 -0.1746 0.7326 0.068 Uiso 1 1 calc R
C10 C -0.5935(3) -0.1048(4) 0.62173(18) 0.0877(15) Uani 1 1 d .
C11 C -0.5001(2) -0.1175(3) 0.61830(14) 0.0673(10) Uani 1 1 d .
C12 C -0.4647(3) -0.1087(4) 0.57611(16) 0.0864(14) Uani 1 1 d .
C13 C -0.5215(3) -0.0937(5) 0.5384(2) 0.123(2) Uani 1 1 d .
H13 H -0.4978 -0.0901 0.5106 0.148 Uiso 1 1 calc R
C14 C -0.6117(4) -0.0844(7) 0.5428(3) 0.154(3) Uani 1 1 d .
H14 H -0.6493 -0.0761 0.5181 0.185 Uiso 1 1 calc R
C15 C -0.6461(3) -0.0879(6) 0.5850(2) 0.141(3) Uani 1 1 d .
H15 H -0.7065 -0.0783 0.5881 0.169 Uiso 1 1 calc R
C16 C -0.3707(3) -0.1092(4) 0.56864(16) 0.0856(14) Uani 1 1 d .
H16 H -0.3540 -0.0890 0.5409 0.103 Uiso 1 1 calc R
C17 C -0.2088(2) -0.0378(2) 0.69476(11) 0.0518(8) Uani 1 1 d .
C18 C -0.1216(2) -0.0086(3) 0.69078(12) 0.0559(8) Uani 1 1 d .
H18 H -0.0763 -0.0545 0.6914 0.067 Uiso 1 1 calc R
C19 C -0.1018(2) 0.0890(3) 0.68580(13) 0.0608(9) Uani 1 1 d .
H19 H -0.0432 0.1085 0.6832 0.073 Uiso 1 1 calc R
C20 C -0.1686(2) 0.1571(2) 0.68462(13) 0.0562(8) Uani 1 1 d .
C21 C -0.2561(2) 0.1282(3) 0.68842(14) 0.0658(10) Uani 1 1 d .
H21 H -0.3014 0.1741 0.6875 0.079 Uiso 1 1 calc R
C22 C -0.2753(2) 0.0319(3) 0.69349(14) 0.0641(10) Uani 1 1 d .
H22 H -0.3339 0.0127 0.6961 0.077 Uiso 1 1 calc R
C23 C -0.2174(2) -0.1183(3) 0.58362(13) 0.0605(9) Uani 1 1 d .
C24 C -0.1613(2) -0.1967(3) 0.58012(16) 0.0766(12) Uani 1 1 d .
H24 H -0.1825 -0.2593 0.5844 0.092 Uiso 1 1 calc R
C25 C -0.1849(2) -0.0255(3) 0.57863(13) 0.0619(9) Uani 1 1 d .
H25 H -0.2225 0.0277 0.5810 0.074 Uiso 1 1 calc R
C26 C -0.0960(2) -0.0114(3) 0.57002(14) 0.0659(10) Uani 1 1 d .
H26 H -0.0737 0.0512 0.5668 0.079 Uiso 1 1 calc R
C27 C -0.0413(2) -0.0901(3) 0.56626(13) 0.0636(10) Uani 1 1 d .
C28 C -0.0732(3) -0.1825(3) 0.57019(17) 0.0791(12) Uani 1 1 d .
H28 H -0.0362 -0.2355 0.5662 0.095 Uiso 1 1 calc R
C29 C 0.0943(2) -0.0029(3) 0.57374(15) 0.0659(10) Uani 1 1 d .
C30 C -0.0873(2) 0.2835(3) 0.65085(14) 0.0590(9) Uani 1 1 d .
C31 C -0.0963(2) 0.2576(3) 0.60707(14) 0.0647(10) Uani 1 1 d .
H31 H -0.1450 0.2211 0.5971 0.078 Uiso 1 1 calc R
C32 C -0.0330(2) 0.2860(3) 0.57804(13) 0.0613(9) Uani 1 1 d .
H32 H -0.0386 0.2681 0.5485 0.074 Uiso 1 1 calc R
C33 C 0.0392(2) 0.3414(2) 0.59290(12) 0.0516(8) Uani 1 1 d .
C34 C 0.0467(2) 0.3663(3) 0.63703(13) 0.0610(9) Uani 1 1 d .
H34 H 0.0951 0.4030 0.6472 0.073 Uiso 1 1 calc R
C35 C -0.0167(2) 0.3376(3) 0.66651(14) 0.0625(9) Uani 1 1 d .
H35 H -0.0113 0.3547 0.6962 0.075 Uiso 1 1 calc R
C36 C 0.0971(2) 0.0147(3) 0.61847(14) 0.0680(10) Uani 1 1 d .
H36 H 0.0664 -0.0253 0.6373 0.082 Uiso 1 1 calc R
C37 C 0.1419(2) 0.0544(3) 0.54577(14) 0.0720(11) Uani 1 1 d .
H37 H 0.1405 0.0413 0.5157 0.086 Uiso 1 1 calc R
C38 C 0.1461(2) 0.0925(3) 0.63525(13) 0.0635(9) Uani 1 1 d .
H38 H 0.1467 0.1057 0.6654 0.076 Uiso 1 1 calc R
C39 C 0.1915(2) 0.1312(3) 0.56247(13) 0.0669(10) Uani 1 1 d .
H39 H 0.2231 0.1701 0.5435 0.080 Uiso 1 1 calc R
C40 C 0.1943(2) 0.1508(3) 0.60753(12) 0.0557(8) Uani 1 1 d .
C41 C 0.2846(2) 0.2320(3) 0.66070(12) 0.0582(9) Uani 1 1 d .
H41 H 0.2826 0.1740 0.6763 0.070 Uiso 1 1 calc R
C42 C 0.3341(2) 0.3098(3) 0.68123(11) 0.0567(8) Uani 1 1 d .
C43 C 0.3873(2) 0.2844(3) 0.71938(12) 0.0651(10) Uani 1 1 d .
H43 H 0.3857 0.2212 0.7302 0.078 Uiso 1 1 calc R
C44 C 0.4404(2) 0.3515(4) 0.74007(13) 0.0742(11) Uani 1 1 d .
H44 H 0.4754 0.3338 0.7647 0.089 Uiso 1 1 calc R
C45 C 0.4423(2) 0.4465(4) 0.72440(14) 0.0725(11) Uani 1 1 d .
H45 H 0.4793 0.4917 0.7386 0.087 Uiso 1 1 calc R
C46 C 0.3907(2) 0.4749(3) 0.68860(13) 0.0639(9) Uani 1 1 d .
C47 C 0.3346(2) 0.4065(3) 0.66541(12) 0.0572(8) Uani 1 1 d .
C48 C 0.4466(3) 0.6375(4) 0.6899(2) 0.1086(19) Uani 1 1 d .
H48A H 0.4379 0.6983 0.6749 0.163 Uiso 1 1 calc R
H48B H 0.5068 0.6166 0.6872 0.163 Uiso 1 1 calc R
H48C H 0.4343 0.6454 0.7206 0.163 Uiso 1 1 calc R
C49 C 0.0903(2) 0.3917(2) 0.52376(12) 0.0537(8) Uani 1 1 d .
H49 H 0.0304 0.3943 0.5153 0.064 Uiso 1 1 calc R
C50 C 0.4379(3) 0.4024(7) 0.4262(2) 0.151(3) Uani 1 1 d .
H50A H 0.4982 0.3876 0.4350 0.226 Uiso 1 1 calc R
H50B H 0.4352 0.4660 0.4132 0.226 Uiso 1 1 calc R
H50C H 0.4167 0.3553 0.4049 0.226 Uiso 1 1 calc R
C51 C 0.2961(2) 0.4192(3) 0.45718(13) 0.0702(11) Uani 1 1 d .
C52 C 0.2578(3) 0.4540(3) 0.41913(14) 0.0759(11) Uani 1 1 d .
H52 H 0.2931 0.4681 0.3955 0.091 Uiso 1 1 calc R
C53 C 0.1663(3) 0.4689(3) 0.41498(14) 0.0750(11) Uani 1 1 d .
H53 H 0.1409 0.4934 0.3889 0.090 Uiso 1 1 calc R
C54 C 0.1150(2) 0.4472(3) 0.44935(13) 0.0615(9) Uani 1 1 d .
H54 H 0.0538 0.4547 0.4461 0.074 Uiso 1 1 calc R
C55 C 0.1518(2) 0.4134(3) 0.49004(11) 0.0529(8) Uani 1 1 d .
C56 C 0.2447(2) 0.3984(3) 0.49498(12) 0.0598(9) Uani 1 1 d .
Zn2 Zn 0.23441(2) 0.35659(3) 0.586797(14) 0.05880(13) Uani 1 1 d .
Zn1 Zn -0.33507(2) -0.18259(3) 0.656730(15) 0.05615(12) Uani 1 1 d .
N1 N -0.23369(17) -0.1380(2) 0.69623(10) 0.0525(6) Uani 1 1 d .
N2 N -0.30767(18) -0.1341(2) 0.59584(10) 0.0606(7) Uani 1 1 d .
N3 N 0.10854(17) 0.3690(2) 0.56472(9) 0.0526(6) Uani 1 1 d .
N4 N 0.24255(17) 0.2339(2) 0.62280(10) 0.0548(7) Uani 1 1 d .
O1 O -0.6245(2) -0.1183(3) 0.66263(14) 0.1119(13) Uani 1 1 d .
O2 O -0.45454(15) -0.1390(2) 0.65393(9) 0.0682(7) Uani 1 1 d .
O3 O -0.32845(15) -0.31555(18) 0.67362(9) 0.0624(6) Uani 1 1 d .
O4 O -0.33773(16) -0.50235(18) 0.68208(10) 0.0686(7) Uani 1 1 d .
O5 O 0.04753(16) -0.0810(2) 0.55547(11) 0.0841(9) Uani 1 1 d .
O6 O -0.15199(17) 0.25601(18) 0.68059(10) 0.0704(7) Uani 1 1 d .
O7 O 0.28688(17) 0.43798(19) 0.63135(9) 0.0717(7) Uani 1 1 d .
O8 O 0.28643(15) 0.3675(2) 0.53085(9) 0.0779(8) Uani 1 1 d .
O9 O 0.38818(18) 0.5665(2) 0.67082(12) 0.0859(9) Uani 1 1 d .
O10 O 0.38438(18) 0.3997(4) 0.46368(11) 0.1161(14) Uani 1 1 d .

loop_
_atom_site_aniso_label
_atom_site_aniso_U_11
_atom_site_aniso_U_22
_atom_site_aniso_U_33
_atom_site_aniso_U_23
_atom_site_aniso_U_13
_atom_site_aniso_U_12
C1D 0.166(8) 0.331(16) 0.136(8) -0.043(9) -0.008(6) 0.016(8)
C2D 0.294(12) 0.193(9) 0.142(7) -0.031(6) -0.030(7) 0.149(9)
C3D 0.127(5) 0.123(6) 0.122(5) -0.004(4) 0.013(4) 0.012(4)
C4D 0.38(2) 0.219(16) 0.58(4) -0.03(2) 0.29(3) -0.033(15)
C5D 0.274(15) 0.49(3) 0.263(16) 0.017(16) -0.017(12) 0.255(18)
C6D 0.130(7) 0.43(2) 0.176(10) -0.063(11) 0.002(6) 0.108(10)
C7D 0.161(9) 0.55(3) 0.255(14) 0.239(17) -0.054(9) -0.020(12)
C8D 0.081(4) 0.163(7) 0.273(11) 0.047(7) -0.045(5) -0.010(4)
C9D 0.109(5) 0.111(5) 0.208(9) -0.022(5) 0.002(5) -0.002(4)
N1D 0.157(4) 0.111(4) 0.083(3) -0.014(3) 0.003(3) 0.049(3)
N2D 0.086(3) 0.226(8) 0.168(6) -0.035(5) 0.000(3) 0.053(4)
N3D 0.068(2) 0.159(5) 0.126(4) 0.035(3) -0.012(2) -0.017(3)
O1D 0.115(3) 0.087(3) 0.187(5) -0.008(3) -0.006(3) 0.038(2)
O2D 0.075(2) 0.165(5) 0.291(8) -0.067(5) -0.001(3) 0.006(3)
O3D 0.117(3) 0.218(6) 0.192(6) 0.047(5) 0.013(3) 0.068(4)
C1 0.094(3) 0.044(2) 0.132(4) -0.005(2) 0.003(3) -0.007(2)
C2 0.40(2) 0.56(3) 0.219(14) 0.179(17) 0.166(14) 0.35(2)
C3 0.0596(18) 0.046(2) 0.063(2) 0.0028(16) 0.0137(16) 0.0009(15)
C4 0.078(2) 0.048(2) 0.069(2) 0.0112(18) 0.0107(19) 0.0086(18)
C5 0.079(2) 0.058(3) 0.073(3) 0.0143(19) -0.008(2) 0.0125(19)
C6 0.072(2) 0.061(2) 0.064(2) 0.0111(18) -0.0109(18) 0.0044(18)
C7 0.0603(18) 0.043(2) 0.059(2) 0.0080(15) -0.0008(15) 0.0028(15)
C8 0.0537(16) 0.0450(19) 0.0575(19) 0.0059(15) 0.0068(14) 0.0037(14)
C9 0.0552(17) 0.056(2) 0.057(2) 0.0034(16) -0.0035(15) -0.0007(15)
C10 0.054(2) 0.103(4) 0.107(4) 0.040(3) 0.005(2) 0.013(2)
C11 0.0560(19) 0.068(3) 0.078(3) 0.023(2) 0.0011(18) 0.0075(17)
C12 0.058(2) 0.115(4) 0.086(3) 0.038(3) -0.006(2) 0.001(2)
C13 0.082(3) 0.185(7) 0.101(4) 0.061(4) -0.013(3) -0.003(4)
C14 0.077(3) 0.242(9) 0.141(6) 0.095(6) -0.030(4) 0.000(4)
C15 0.057(3) 0.218(8) 0.147(6) 0.097(6) 0.004(3) 0.019(3)
C16 0.066(2) 0.118(4) 0.073(3) 0.029(3) 0.001(2) -0.003(2)
C17 0.0524(17) 0.0451(19) 0.058(2) 0.0014(15) -0.0003(14) -0.0016(14)
C18 0.0527(17) 0.046(2) 0.069(2) 0.0023(16) 0.0005(15) 0.0034(14)
C19 0.0524(17) 0.050(2) 0.081(3) -0.0003(18) 0.0082(16) -0.0036(15)
C20 0.0616(19) 0.0399(19) 0.068(2) 0.0014(15) 0.0138(16) -0.0017(14)
C21 0.0574(19) 0.046(2) 0.095(3) 0.0080(19) 0.0172(18) 0.0065(15)
C22 0.0495(17) 0.053(2) 0.091(3) 0.007(2) 0.0090(17) -0.0008(15)
C23 0.0541(18) 0.065(3) 0.062(2) -0.0026(17) 0.0005(15) -0.0025(16)
C24 0.061(2) 0.054(3) 0.115(4) -0.008(2) 0.005(2) -0.0066(18)
C25 0.0605(19) 0.060(2) 0.066(2) -0.0021(18) 0.0087(16) 0.0041(17)
C26 0.065(2) 0.055(2) 0.078(3) -0.0093(19) 0.0125(18) -0.0097(17)
C27 0.0512(18) 0.064(2) 0.075(2) -0.0216(19) 0.0045(16) -0.0067(17)
C28 0.061(2) 0.060(3) 0.117(4) -0.018(2) 0.005(2) 0.0019(19)
C29 0.0462(17) 0.065(2) 0.087(3) -0.020(2) 0.0056(17) -0.0019(16)
C30 0.0572(18) 0.0394(18) 0.081(3) 0.0078(17) 0.0141(17) 0.0020(14)
C31 0.0547(19) 0.059(2) 0.080(3) 0.0012(19) -0.0001(17) -0.0092(16)
C32 0.0577(19) 0.062(2) 0.064(2) 0.0037(18) -0.0013(16) -0.0076(16)
C33 0.0471(15) 0.0443(19) 0.063(2) 0.0092(15) 0.0013(14) 0.0023(13)
C34 0.0587(19) 0.058(2) 0.066(2) 0.0008(18) 0.0021(16) -0.0105(16)
C35 0.072(2) 0.050(2) 0.066(2) 0.0006(17) 0.0098(17) -0.0032(16)
C36 0.060(2) 0.062(2) 0.082(3) -0.006(2) 0.0139(18) -0.0130(17)
C37 0.064(2) 0.091(3) 0.061(2) -0.015(2) 0.0027(18) -0.009(2)
C38 0.063(2) 0.068(3) 0.060(2) -0.0028(18) 0.0011(16) -0.0082(17)
C39 0.066(2) 0.075(3) 0.059(2) -0.0014(19) -0.0001(17) -0.0119(19)
C40 0.0485(16) 0.054(2) 0.064(2) 0.0019(16) -0.0033(15) -0.0014(14)
C41 0.0567(18) 0.058(2) 0.060(2) 0.0068(17) -0.0029(16) -0.0044(16)
C42 0.0527(17) 0.065(2) 0.0516(19) 0.0044(17) -0.0021(14) -0.0069(16)
C43 0.062(2) 0.079(3) 0.053(2) 0.0079(18) -0.0062(16) -0.0044(18)
C44 0.063(2) 0.101(4) 0.058(2) 0.001(2) -0.0120(17) -0.005(2)
C45 0.059(2) 0.087(3) 0.071(3) -0.014(2) -0.0087(18) -0.0083(19)
C46 0.0540(18) 0.064(3) 0.073(2) -0.0063(19) -0.0038(17) -0.0062(16)
C47 0.0476(16) 0.065(2) 0.058(2) -0.0006(17) -0.0012(14) -0.0041(15)
C48 0.089(3) 0.074(3) 0.160(6) -0.013(3) -0.025(3) -0.029(3)
C49 0.0500(16) 0.047(2) 0.063(2) 0.0020(15) -0.0036(15) 0.0002(14)
C50 0.068(3) 0.270(10) 0.115(5) 0.029(6) 0.023(3) -0.006(4)
C51 0.057(2) 0.089(3) 0.065(2) 0.008(2) 0.0036(17) -0.0150(19)
C52 0.080(3) 0.087(3) 0.061(2) 0.013(2) 0.007(2) -0.013(2)
C53 0.093(3) 0.074(3) 0.058(2) 0.013(2) -0.001(2) 0.006(2)
C54 0.0617(19) 0.057(2) 0.065(2) 0.0067(17) -0.0048(17) 0.0088(16)
C55 0.0580(18) 0.0468(19) 0.0538(19) 0.0031(15) -0.0013(15) 0.0000(14)
C56 0.0555(18) 0.062(2) 0.061(2) 0.0056(17) -0.0022(16) -0.0058(16)
Zn2 0.0515(2) 0.0660(3) 0.0581(2) 0.0125(2) -0.00884(16) -0.00799(18)
Zn1 0.0506(2) 0.0489(2) 0.0683(3) 0.01043(19) -0.00609(17) -0.00117(17)
N1 0.0530(14) 0.0434(16) 0.0608(17) 0.0047(13) -0.0003(12) -0.0015(12)
N2 0.0499(14) 0.063(2) 0.0684(19) 0.0064(15) 0.0015(13) -0.0020(13)
N3 0.0496(13) 0.0510(17) 0.0569(17) 0.0051(13) -0.0008(12) -0.0023(12)
N4 0.0499(14) 0.0566(18) 0.0576(17) 0.0034(13) -0.0037(12) -0.0048(12)
O1 0.0651(17) 0.149(4) 0.124(3) 0.038(3) 0.0350(19) 0.028(2)
O2 0.0555(13) 0.0836(19) 0.0654(16) 0.0131(14) 0.0002(11) 0.0090(12)
O3 0.0571(13) 0.0481(14) 0.0810(17) 0.0077(12) -0.0105(12) -0.0023(11)
O4 0.0694(15) 0.0440(15) 0.093(2) 0.0033(13) 0.0052(13) -0.0039(11)
O5 0.0566(14) 0.078(2) 0.118(3) -0.0423(18) 0.0190(14) -0.0139(13)
O6 0.0730(15) 0.0421(14) 0.098(2) 0.0010(13) 0.0328(14) -0.0010(11)
O7 0.0736(15) 0.0598(17) 0.0795(18) 0.0089(13) -0.0245(13) -0.0088(12)
O8 0.0497(13) 0.120(3) 0.0642(16) 0.0268(16) -0.0009(11) -0.0028(14)
O9 0.0743(17) 0.0634(19) 0.118(3) -0.0031(17) -0.0239(16) -0.0133(14)
O10 0.0547(16) 0.213(5) 0.081(2) 0.028(2) 0.0077(14) -0.011(2)

loop_
_atom_type_symbol
_atom_type_description
_atom_type_scat_dispersion_real
_atom_type_scat_dispersion_imag
_atom_type_scat_source
C C 0.0033 0.0016 'International Tables Vol C Tables 4.2.6.8 and 6.1.1.4'
H H 0.0000 0.0000 'International Tables Vol C Tables 4.2.6.8 and 6.1.1.4'
Zn Zn 0.2839 1.4301 'International Tables Vol C Tables 4.2.6.8 and 6.1.1.4'
N N 0.0061 0.0033 'International Tables Vol C Tables 4.2.6.8 and 6.1.1.4'
O O 0.0106 0.0060 'International Tables Vol C Tables 4.2.6.8 and 6.1.1.4'

loop_
_geom_angle_atom_site_label_1
_geom_angle_atom_site_label_2
_geom_angle_atom_site_label_3
_geom_angle
N1D C1D H1D1 109.5
N1D C1D H1D2 109.5
H1D1 C1D H1D2 109.5
N1D C1D H1D3 109.5
H1D1 C1D H1D3 109.5
H1D2 C1D H1D3 109.5
N1D C2D H2D1 109.5
N1D C2D H2D2 109.5
H2D1 C2D H2D2 109.5
N1D C2D H2D3 109.5
H2D1 C2D H2D3 109.5
H2D2 C2D H2D3 109.5
O1D C3D N1D 132.5(7)
O1D C3D H3D 113.8
N1D C3D H3D 113.8
N2D C4D H4D1 109.5
N2D C4D H4D2 109.5
H4D1 C4D H4D2 109.5
N2D C4D H4D3 109.5
H4D1 C4D H4D3 109.5
H4D2 C4D H4D3 109.5
N2D C5D H5D1 109.5
N2D C5D H5D2 109.5
H5D1 C5D H5D2 109.5
N2D C5D H5D3 109.5
H5D1 C5D H5D3 109.5
H5D2 C5D H5D3 109.5
O3D C6D N2D 148.1(16)
O3D C6D H6D 106.0
N2D C6D H6D 106.0
N3D C7D H7D1 109.5
N3D C7D H7D2 109.5
H7D1 C7D H7D2 109.5
N3D C7D H7D3 109.5
H7D1 C7D H7D3 109.5
H7D2 C7D H7D3 109.5
N3D C8D H8D1 109.5
N3D C8D H8D2 109.5
H8D1 C8D H8D2 109.5
N3D C8D H8D3 109.5
H8D1 C8D H8D3 109.5
H8D2 C8D H8D3 109.5
O2D C9D N3D 126.6(9)
O2D C9D H9D 116.7
N3D C9D H9D 116.7
C3D N1D C2D 129.4(7)
C3D N1D C1D 116.6(7)
C2D N1D C1D 112.6(7)
C6D N2D C5D 133.2(14)
C6D N2D C4D 114.6(12)
C5D N2D C4D 112.2(11)
C9D N3D C8D 126.6(7)
C9D N3D C7D 110.6(7)
C8D N3D C7D 121.0(7)
O4 C1 H1A 109.5
O4 C1 H1B 109.5
H1A C1 H1B 109.5
O4 C1 H1C 109.5
H1A C1 H1C 109.5
H1B C1 H1C 109.5
O1 C2 H2A 109.5
O1 C2 H2B 109.5
H2A C2 H2B 109.5
O1 C2 H2C 109.5
H2A C2 H2C 109.5
H2B C2 H2C 109.5
C4 C3 O4 125.5(3)
C4 C3 C8 121.3(3)
O4 C3 C8 113.2(3)
C3 C4 C5 120.8(4)
C3 C4 H4 119.6
C5 C4 H4 119.6
C6 C5 C4 119.5(3)
C6 C5 H5 120.2
C4 C5 H5 120.2
C5 C6 C7 121.6(4)
C5 C6 H6 119.2
C7 C6 H6 119.2
C6 C7 C8 119.7(3)
C6 C7 C9 116.3(3)
C8 C7 C9 124.0(3)
O3 C8 C7 125.1(3)
O3 C8 C3 118.0(3)
C7 C8 C3 116.9(3)
N1 C9 C7 127.6(3)
N1 C9 H9 116.2
C7 C9 H9 116.2
O1 C10 C15 124.1(4)
O1 C10 C11 115.2(4)
C15 C10 C11 120.5(5)
O2 C11 C12 124.7(3)
O2 C11 C10 117.6(4)
C12 C11 C10 117.7(4)
C11 C12 C13 120.4(4)
C11 C12 C16 123.3(4)
C13 C12 C16 116.2(5)
C14 C13 C12 120.3(6)
C14 C13 H13 119.9
C12 C13 H13 119.9
C13 C14 C15 119.1(5)
C13 C14 H14 120.4
C15 C14 H14 120.4
C10 C15 C14 121.9(5)
C10 C15 H15 119.1
C14 C15 H15 119.1
N2 C16 C12 127.5(4)
N2 C16 H16 116.2
C12 C16 H16 116.2
C18 C17 C22 119.0(3)
C18 C17 N1 122.3(3)
C22 C17 N1 118.4(3)
C19 C18 C17 120.0(3)
C19 C18 H18 120.0
C17 C18 H18 120.0
C20 C19 C18 120.1(3)
C20 C19 H19 119.9
C18 C19 H19 119.9
C19 C20 C21 120.1(3)
C19 C20 O6 122.3(3)
C21 C20 O6 117.6(3)
C22 C21 C20 119.6(3)
C22 C21 H21 120.2
C20 C21 H21 120.2
C21 C22 C17 121.2(3)
C21 C22 H22 119.4
C17 C22 H22 119.4
C24 C23 C25 119.6(3)
C24 C23 N2 119.4(3)
C25 C23 N2 120.8(3)
C23 C24 C28 120.2(4)
C23 C24 H24 119.9
C28 C24 H24 119.9
C23 C25 C26 120.0(4)
C23 C25 H25 120.0
C26 C25 H25 120.0
C27 C26 C25 119.6(4)
C27 C26 H26 120.2
C25 C26 H26 120.2
C28 C27 C26 120.9(3)
C28 C27 O5 116.6(3)
C26 C27 O5 122.3(4)
C27 C28 C24 119.6(4)
C27 C28 H28 120.2
C24 C28 H28 120.2
C36 C29 C37 120.5(4)
C36 C29 O5 121.7(4)
C37 C29 O5 117.8(4)
C35 C30 C31 121.5(3)
C35 C30 O6 118.3(4)
C31 C30 O6 120.2(3)
C30 C31 C32 119.7(3)
C30 C31 H31 120.1
C32 C31 H31 120.1
C31 C32 C33 120.1(4)
C31 C32 H32 119.9
C33 C32 H32 119.9
C34 C33 C32 119.0(3)
C34 C33 N3 118.6(3)
C32 C33 N3 122.3(3)
C33 C34 C35 121.2(3)
C33 C34 H34 119.4
C35 C34 H34 119.4
C30 C35 C34 118.5(4)
C30 C35 H35 120.8
C34 C35 H35 120.8
C29 C36 C38 119.6(4)
C29 C36 H36 120.2
C38 C36 H36 120.2
C29 C37 C39 120.0(4)
C29 C37 H37 120.0
C39 C37 H37 120.0
C40 C38 C36 120.5(4)
C40 C38 H38 119.7
C36 C38 H38 119.7
C37 C39 C40 120.3(4)
C37 C39 H39 119.9
C40 C39 H39 119.9
C38 C40 C39 119.1(3)
C38 C40 N4 122.7(3)
C39 C40 N4 118.1(3)
N4 C41 C42 127.0(3)
N4 C41 H41 116.5
C42 C41 H41 116.5
C47 C42 C43 119.7(3)
C47 C42 C41 124.4(3)
C43 C42 C41 115.9(3)
C44 C43 C42 120.8(4)
C44 C43 H43 119.6
C42 C43 H43 119.6
C43 C44 C45 119.9(4)
C43 C44 H44 120.0
C45 C44 H44 120.0
C46 C45 C44 121.4(4)
C46 C45 H45 119.3
C44 C45 H45 119.3
C45 C46 O9 125.5(4)
C45 C46 C47 120.7(4)
O9 C46 C47 113.8(3)
O7 C47 C42 124.6(3)
O7 C47 C46 117.9(3)
C42 C47 C46 117.5(3)
O9 C48 H48A 109.5
O9 C48 H48B 109.5
H48A C48 H48B 109.5
O9 C48 H48C 109.5
H48A C48 H48C 109.5
H48B C48 H48C 109.5
N3 C49 C55 127.5(3)
N3 C49 H49 116.2
C55 C49 H49 116.2
O10 C50 H50A 109.5
O10 C50 H50B 109.5
H50A C50 H50B 109.5
O10 C50 H50C 109.5
H50A C50 H50C 109.5
H50B C50 H50C 109.5
C52 C51 O10 125.0(4)
C52 C51 C56 121.6(3)
O10 C51 C56 113.5(3)
C51 C52 C53 121.1(4)
C51 C52 H52 119.5
C53 C52 H52 119.5
C54 C53 C52 119.4(4)
C54 C53 H53 120.3
C52 C53 H53 120.3
C53 C54 C55 121.8(3)
C53 C54 H54 119.1
C55 C54 H54 119.1
C54 C55 C56 119.6(3)
C54 C55 C49 116.5(3)
C56 C55 C49 123.8(3)
O8 C56 C55 125.3(3)
O8 C56 C51 118.1(3)
C55 C56 C51 116.6(3)
O8 Zn2 O7 114.31(13)
O8 Zn2 N3 96.52(11)
O7 Zn2 N3 123.54(12)
O8 Zn2 N4 122.09(13)
O7 Zn2 N4 95.36(11)
N3 Zn2 N4 106.94(11)
O2 Zn1 O3 110.89(11)
O2 Zn1 N1 129.23(12)
O3 Zn1 N1 95.87(11)
O2 Zn1 N2 94.66(11)
O3 Zn1 N2 123.59(13)
N1 Zn1 N2 105.50(11)
C9 N1 C17 120.0(3)
C9 N1 Zn1 120.9(2)
C17 N1 Zn1 118.2(2)
C16 N2 C23 118.7(3)
C16 N2 Zn1 120.3(3)
C23 N2 Zn1 120.8(2)
C49 N3 C33 120.1(3)
C49 N3 Zn2 120.4(2)
C33 N3 Zn2 119.1(2)
C41 N4 C40 120.1(3)
C41 N4 Zn2 121.2(2)
C40 N4 Zn2 118.5(2)
C2 O1 C10 125.7(7)
C11 O2 Zn1 125.7(3)
C8 O3 Zn1 125.6(2)
C3 O4 C1 118.0(3)
C29 O5 C27 117.0(3)
C20 O6 C30 116.9(3)
C47 O7 Zn2 124.5(2)
C56 O8 Zn2 124.5(2)
C46 O9 C48 117.6(4)
C51 O10 C50 117.5(4)

loop_
_geom_bond_atom_site_label_1
_geom_bond_atom_site_label_2
_geom_bond_distance
C1D N1D 1.475(9)
C1D H1D1 0.9600
C1D H1D2 0.9600
C1D H1D3 0.9600
C2D N1D 1.401(8)
C2D H2D1 0.9600
C2D H2D2 0.9600
C2D H2D3 0.9600
C3D O1D 1.183(7)
C3D N1D 1.288(8)
C3D H3D 0.9300
C4D N2D 1.447(16)
C4D H4D1 0.9600
C4D H4D2 0.9600
C4D H4D3 0.9600
C5D N2D 1.359(12)
C5D H5D1 0.9600
C5D H5D2 0.9600
C5D H5D3 0.9600
C6D O3D 1.116(10)
C6D N2D 1.200(10)
C6D H6D 0.9300
C7D N3D 1.430(10)
C7D H7D1 0.9600
C7D H7D2 0.9600
C7D H7D3 0.9600
C8D N3D 1.412(7)
C8D H8D1 0.9600
C8D H8D2 0.9600
C8D H8D3 0.9600
C9D O2D 1.228(8)
C9D N3D 1.246(8)
C9D H9D 0.9300
C1 O4 1.420(5)
C1 H1A 0.9600
C1 H1B 0.9600
C1 H1C 0.9600
C2 O1 1.206(12)
C2 H2A 0.9600
C2 H2B 0.9600
C2 H2C 0.9600
C3 C4 1.372(5)
C3 O4 1.378(4)
C3 C8 1.430(5)
C4 C5 1.396(6)
C4 H4 0.9300
C5 C6 1.361(6)
C5 H5 0.9300
C6 C7 1.412(5)
C6 H6 0.9300
C7 C8 1.421(5)
C7 C9 1.438(5)
C8 O3 1.304(4)
C9 N1 1.294(4)
C9 H9 0.9300
C10 O1 1.354(6)
C10 C15 1.362(7)
C10 C11 1.427(5)
C11 O2 1.293(4)
C11 C12 1.409(6)
C12 C13 1.418(6)
C12 C16 1.445(6)
C13 C14 1.379(8)
C13 H13 0.9300
C14 C15 1.399(9)
C14 H14 0.9300
C15 H15 0.9300
C16 N2 1.282(5)
C16 H16 0.9300
C17 C18 1.385(4)
C17 C22 1.388(5)
C17 N1 1.430(4)
C18 C19 1.384(5)
C18 H18 0.9300
C19 C20 1.377(5)
C19 H19 0.9300
C20 C21 1.387(5)
C20 O6 1.390(4)
C21 C22 1.367(5)
C21 H21 0.9300
C22 H22 0.9300
C23 C24 1.378(5)
C23 C25 1.378(5)
C23 N2 1.441(4)
C24 C28 1.387(5)
C24 H24 0.9300
C25 C26 1.391(5)
C25 H25 0.9300
C26 C27 1.368(5)
C26 H26 0.9300
C27 C28 1.366(6)
C27 O5 1.397(4)
C28 H28 0.9300
C29 C36 1.376(6)
C29 C37 1.378(6)
C29 O5 1.389(4)
C30 C35 1.370(5)
C30 C31 1.375(6)
C30 O6 1.405(4)
C31 C32 1.380(5)
C31 H31 0.9300
C32 C33 1.391(5)
C32 H32 0.9300
C33 C34 1.381(5)
C33 N3 1.426(4)
C34 C35 1.390(5)
C34 H34 0.9300
C35 H35 0.9300
C36 C38 1.386(5)
C36 H36 0.9300
C37 C39 1.381(5)
C37 H37 0.9300
C38 C40 1.386(5)
C38 H38 0.9300
C39 C40 1.391(5)
C39 H39 0.9300
C40 N4 1.424(4)
C41 N4 1.292(4)
C41 C42 1.434(5)
C41 H41 0.9300
C42 C47 1.414(5)
C42 C43 1.426(5)
C43 C44 1.360(6)
C43 H43 0.9300
C44 C45 1.392(6)
C44 H44 0.9300
C45 C46 1.368(5)
C45 H45 0.9300
C46 O9 1.371(5)
C46 C47 1.432(5)
C47 O7 1.310(4)
C48 O9 1.424(5)
C48 H48A 0.9600
C48 H48B 0.9600
C48 H48C 0.9600
C49 N3 1.300(4)
C49 C55 1.437(5)
C49 H49 0.9300
C50 O10 1.419(7)
C50 H50A 0.9600
C50 H50B 0.9600
C50 H50C 0.9600
C51 C52 1.357(6)
C51 O10 1.366(5)
C51 C56 1.435(5)
C52 C53 1.396(6)
C52 H52 0.9300
C53 C54 1.355(6)
C53 H53 0.9300
C54 C55 1.412(5)
C54 H54 0.9300
C55 C56 1.420(5)
C56 O8 1.307(4)
Zn2 O8 1.901(3)
Zn2 O7 1.904(3)
Zn2 N3 1.997(3)
Zn2 N4 2.011(3)
Zn1 O2 1.899(2)
Zn1 O3 1.901(2)
Zn1 N1 2.003(3)
Zn1 N2 2.019(3)
